data_2235562
loop_
_publ_author_name
'Robinson, Ross S.'
'Sithebe, Siphamandla'
'Akerman, Matthew P.'

_publ_section_title
;
 2-(3-Methoxyphenyl)-1,3-dihydro-1,3,2-benzodiazaborole
;
_journal_coeditor_code NK2170
_journal_issue 7
_journal_name_full 'Acta Crystallographica Section E'
_journal_page_first o2241
_journal_paper_doi 10.1107/S1600536812028437
_journal_volume 68
_journal_year 2012
_chemical_formula_iupac 'C13 H13 B N2 O'
_chemical_formula_moiety 'C13 H13 B N2 O'
_chemical_formula_sum 'C13 H13 B N2 O'
_chemical_formula_weight 224.06
_chemical_name_systematic
;
2-(3-Methoxyphenyl)-1,3-dihydro-1,3,2-benzodiazaborole
;
_space_group_IT_number 19
_symmetry_cell_setting orthorhombic
_symmetry_space_group_name_Hall 'P 2ac 2ab'
_symmetry_space_group_name_H-M 'P 21 21 21'
_atom_sites_solution_hydrogens geom
_atom_sites_solution_primary direct
_atom_sites_solution_secondary difmap
_audit_creation_method SHELXL-97
_cell_angle_alpha 90
_cell_angle_beta 90
_cell_angle_gamma 90
_cell_formula_units_Z 4
_cell_length_a 7.549(5)
_cell_length_b 12.230(5)
_cell_length_c 12.308(5)
_cell_measurement_reflns_used 1939
_cell_measurement_temperature 110(2)
_cell_measurement_theta_max 32.1
_cell_measurement_theta_min 3.2
_cell_volume 1136.3(10)
_computing_cell_refinement 'CrysAlis CCD (Oxford Diffraction, 2008)'
_computing_data_collection 'CrysAlis CCD (Oxford Diffraction, 2008)'
_computing_data_reduction 'CrysAlis RED (Oxford Diffraction, 2008)'
_computing_molecular_graphics 'Mercury (Macrae <i>et al.</i>, 2006) and POV-RAY (Cason <i>et al.</i>, 2002)'
_computing_publication_material 'publCIF (Westrip, 2010)'
_computing_structure_refinement 'SHELXL97 (Sheldrick, 2008)'
_computing_structure_solution 'SHELXS97 (Sheldrick, 2008)'
_diffrn_ambient_temperature 110(2)
_diffrn_measured_fraction_theta_full 0.999
_diffrn_measured_fraction_theta_max 0.936
_diffrn_measurement_device_type 'Oxford Diffraction Xcalibur 2 CCD'
_diffrn_measurement_method 'omega scans at fixed theta angles'
_diffrn_radiation_monochromator graphite
_diffrn_radiation_source 'fine-focus sealed tube'
_diffrn_radiation_type MoK\a
_diffrn_radiation_wavelength 0.71073
_diffrn_reflns_av_R_equivalents 0.0306
_diffrn_reflns_av_sigmaI/netI 0.0197
_diffrn_reflns_limit_h_max 7
_diffrn_reflns_limit_h_min -11
_diffrn_reflns_limit_k_max 18
_diffrn_reflns_limit_k_min -17
_diffrn_reflns_limit_l_max 18
_diffrn_reflns_limit_l_min -18
_diffrn_reflns_number 11586
_diffrn_reflns_theta_full 25.00
_diffrn_reflns_theta_max 32.10
_diffrn_reflns_theta_min 3.17
_diffrn_standards_decay_% 0
_diffrn_standards_interval_count 0
_diffrn_standards_interval_time 0
_diffrn_standards_number 0
_exptl_absorpt_coefficient_mu 0.083
_exptl_absorpt_correction_T_max 0.9675
_exptl_absorpt_correction_T_min 0.9597
_exptl_absorpt_correction_type multi-scan
_exptl_absorpt_process_details '(Blessing, 1995)'
_exptl_crystal_colour colourless
_exptl_crystal_density_diffrn 1.310
_exptl_crystal_density_method 'not measured'
_exptl_crystal_description needle
_exptl_crystal_F_000 472
_exptl_crystal_size_max 0.50
_exptl_crystal_size_mid 0.40
_exptl_crystal_size_min 0.40
_refine_diff_density_max 0.324
_refine_diff_density_min -0.204
_refine_ls_extinction_coef 0.058(6)
_refine_ls_extinction_expression Fc^*^=kFc[1+0.001xFc^2^\l^3^/sin(2\q)]^-1/4^
_refine_ls_extinction_method 'SHELXL97 (Sheldrick, 2008)'
_refine_ls_goodness_of_fit_ref 1.045
_refine_ls_hydrogen_treatment mixed
_refine_ls_matrix_type full
_refine_ls_number_parameters 164
_refine_ls_number_reflns 2125
_refine_ls_number_restraints 0
_refine_ls_restrained_S_all 1.045
_refine_ls_R_factor_all 0.0377
_refine_ls_R_factor_gt 0.0344
_refine_ls_shift/su_max 0.000
_refine_ls_shift/su_mean 0.000
_refine_ls_structure_factor_coef Fsqd
_refine_ls_weighting_details 'calc w=1/[\s^2^(Fo^2^)+(0.0725P)^2^+0.0000P] where P=(Fo^2^+2Fc^2^)/3'
_refine_ls_weighting_scheme calc
_refine_ls_wR_factor_gt 0.0928
_refine_ls_wR_factor_ref 0.0940
_reflns_number_gt 1939
_reflns_number_total 2125
_reflns_threshold_expression I>2\s(I)
_cod_data_source_file nk2170.cif
_cod_data_source_block I
_cod_depositor_comments
;
 Removing duplicate rows from the ATOM_TYPE loop.

 Antanas Vaitkus,
 2018-08-07
;
_cod_database_code 2235562
_cod_database_fobs_code 2235562

loop_
_symmetry_equiv_pos_as_xyz
'x, y, z'
'-x+1/2, -y, z+1/2'
'x+1/2, -y+1/2, -z'
'-x, y+1/2, -z+1/2'

loop_
_atom_site_type_symbol
_atom_site_label
_atom_site_fract_x
_atom_site_fract_y
_atom_site_fract_z
_atom_site_U_iso_or_equiv
_atom_site_adp_type
_atom_site_calc_flag
_atom_site_refinement_flags
_atom_site_occupancy
_atom_site_symmetry_multiplicity
O O001 0.68887(13) 0.34747(7) 1.11670(7) 0.0238(2) Uani d . 1 1
N N2 0.86812(15) 0.17066(8) 0.71418(8) 0.0184(2) Uani d . 1 1
N N1 0.69146(14) 0.27984(8) 0.61068(8) 0.0187(2) Uani d . 1 1
C C8 0.85853(16) 0.12575(9) 0.61012(9) 0.0171(2) Uani d . 1 1
C C2 0.73726(16) 0.30830(10) 0.92377(10) 0.0179(2) Uani d . 1 1
H H2 0.7848 0.2380 0.9388 0.022 Uiso calc R 1 1
C C6 0.65474(16) 0.44957(10) 0.79625(10) 0.0217(2) Uani d . 1 1
H H6 0.6449 0.4756 0.7238 0.026 Uiso calc R 1 1
C C11 0.78716(17) 0.07371(10) 0.39528(10) 0.0208(2) Uani d . 1 1
H H11 0.7634 0.0544 0.3219 0.025 Uiso calc R 1 1
C C13 0.74943(16) 0.19384(9) 0.54613(9) 0.0168(2) Uani d . 1 1
C C12 0.71345(16) 0.16880(10) 0.43846(9) 0.0194(2) Uani d . 1 1
H H12 0.6407 0.2151 0.3954 0.023 Uiso calc R 1 1
C C1 0.72155(16) 0.34445(10) 0.81557(9) 0.0181(2) Uani d . 1 1
C C9 0.93295(17) 0.03188(10) 0.56632(11) 0.0203(2) Uani d . 1 1
H H9 1.0075 -0.0139 0.6087 0.024 Uiso calc R 1 1
C C4 0.61570(17) 0.47951(10) 0.98828(10) 0.0228(3) Uani d . 1 1
H H4 0.5789 0.5249 1.0467 0.027 Uiso calc R 1 1
C C3 0.68309(17) 0.37557(10) 1.00871(10) 0.0193(2) Uani d . 1 1
C C5 0.60273(18) 0.51624(10) 0.88201(11) 0.0241(3) Uani d . 1 1
H H5 0.5580 0.5874 0.8677 0.029 Uiso calc R 1 1
C C10 0.89523(17) 0.00661(10) 0.45839(10) 0.0213(2) Uani d . 1 1
H H10 0.9442 -0.0577 0.4272 0.026 Uiso calc R 1 1
C C7 0.7662(2) 0.24408(11) 1.14365(11) 0.0296(3) Uani d . 1 1
H H7A 0.6947 0.1852 1.1122 0.044 Uiso calc R 1 1
H H7B 0.7700 0.2358 1.2228 0.044 Uiso calc R 1 1
H H7C 0.8868 0.2405 1.1144 0.044 Uiso calc R 1 1
B B1 0.76235(18) 0.26817(10) 0.71788(10) 0.0179(2) Uani d . 1 1
H H102 0.940(3) 0.1411(15) 0.7630(17) 0.042(5) Uiso d . 1 1
H H101 0.625(3) 0.3271(17) 0.5846(18) 0.050(6) Uiso d . 1 1

loop_
_atom_site_aniso_label
_atom_site_aniso_U_11
_atom_site_aniso_U_22
_atom_site_aniso_U_33
_atom_site_aniso_U_12
_atom_site_aniso_U_13
_atom_site_aniso_U_23
O001 0.0320(5) 0.0242(4) 0.0153(4) 0.0015(4) 0.0037(4) -0.0013(3)
N2 0.0218(5) 0.0184(4) 0.0150(4) 0.0016(4) -0.0021(4) 0.0006(3)
N1 0.0233(5) 0.0172(4) 0.0156(4) 0.0040(4) -0.0009(4) 0.0001(4)
C8 0.0195(5) 0.0166(5) 0.0152(5) -0.0009(4) 0.0005(4) 0.0018(4)
C2 0.0197(5) 0.0175(5) 0.0166(5) -0.0002(4) 0.0004(4) -0.0011(4)
C6 0.0237(6) 0.0211(5) 0.0202(5) 0.0015(5) -0.0015(5) 0.0007(4)
C11 0.0239(6) 0.0214(5) 0.0172(5) -0.0029(5) 0.0019(5) -0.0017(4)
C13 0.0196(5) 0.0158(4) 0.0150(5) 0.0004(4) 0.0013(4) 0.0009(4)
C12 0.0224(5) 0.0207(5) 0.0151(5) 0.0000(4) -0.0003(4) 0.0006(4)
C1 0.0188(5) 0.0185(5) 0.0170(5) -0.0006(4) -0.0008(4) -0.0006(4)
C9 0.0219(5) 0.0182(5) 0.0207(5) 0.0018(4) 0.0015(5) 0.0018(4)
C4 0.0243(6) 0.0220(6) 0.0221(6) 0.0024(5) 0.0021(5) -0.0036(4)
C3 0.0202(5) 0.0210(5) 0.0166(5) -0.0022(4) 0.0010(4) -0.0020(4)
C5 0.0265(6) 0.0194(5) 0.0265(6) 0.0047(5) -0.0011(5) -0.0010(5)
C10 0.0242(6) 0.0180(5) 0.0219(5) 0.0004(5) 0.0041(5) -0.0015(4)
C7 0.0382(7) 0.0313(7) 0.0195(5) 0.0066(6) 0.0031(5) 0.0052(5)
B1 0.0202(5) 0.0178(5) 0.0157(5) -0.0005(5) 0.0001(5) 0.0003(4)

loop_
_atom_type_symbol
_atom_type_description
_atom_type_scat_dispersion_real
_atom_type_scat_dispersion_imag
_atom_type_scat_source
C C 0.0033 0.0016 'International Tables Vol C Tables 4.2.6.8 and 6.1.1.4'
H H 0.0000 0.0000 'International Tables Vol C Tables 4.2.6.8 and 6.1.1.4'
N N 0.0061 0.0033 'International Tables Vol C Tables 4.2.6.8 and 6.1.1.4'
O O 0.0106 0.0060 'International Tables Vol C Tables 4.2.6.8 and 6.1.1.4'
B B 0.0013 0.0007 'International Tables Vol C Tables 4.2.6.8 and 6.1.1.4'

loop_
_geom_angle_atom_site_label_1
_geom_angle_atom_site_label_2
_geom_angle_atom_site_label_3
_geom_angle
C3 O001 C7 117.27(10)
C8 N2 B1 109.10(10)
C8 N2 H102 119.5(12)
B1 N2 H102 131.1(12)
C13 N1 B1 109.52(10)
C13 N1 H101 119.8(15)
B1 N1 H101 130.7(15)
C9 C8 N2 131.41(11)
C9 C8 C13 120.51(11)
N2 C8 C13 108.07(10)
C3 C2 C1 120.01(11)
C3 C2 H2 120.0
C1 C2 H2 120.0
C5 C6 C1 120.72(12)
C5 C6 H6 119.6
C1 C6 H6 119.6
C10 C11 C12 120.81(12)
C10 C11 H11 119.6
C12 C11 H11 119.6
C12 C13 N1 130.70(11)
C12 C13 C8 121.14(11)
N1 C13 C8 108.15(10)
C13 C12 C11 118.05(12)
C13 C12 H12 121.0
C11 C12 H12 121.0
C6 C1 C2 118.61(11)
C6 C1 B1 119.42(11)
C2 C1 B1 121.80(11)
C8 C9 C10 118.12(12)
C8 C9 H9 120.9
C10 C9 H9 120.9
C5 C4 C3 119.48(12)
C5 C4 H4 120.3
C3 C4 H4 120.3
O001 C3 C2 124.73(11)
O001 C3 C4 114.51(11)
C2 C3 C4 120.76(12)
C4 C5 C6 120.41(12)
C4 C5 H5 119.8
C6 C5 H5 119.8
C9 C10 C11 121.36(12)
C9 C10 H10 119.3
C11 C10 H10 119.3
O001 C7 H7A 109.5
O001 C7 H7B 109.5
H7A C7 H7B 109.5
O001 C7 H7C 109.5
H7A C7 H7C 109.5
H7B C7 H7C 109.5
N1 B1 N2 105.16(10)
N1 B1 C1 125.44(11)
N2 B1 C1 129.33(11)

loop_
_geom_bond_atom_site_label_1
_geom_bond_atom_site_label_2
_geom_bond_distance
O001 C3 1.3735(15)
O001 C7 1.4316(17)
N2 C8 1.3954(15)
N2 B1 1.4359(17)
N2 H102 0.89(2)
N1 C13 1.3888(15)
N1 B1 1.4309(17)
N1 H101 0.83(2)
C8 C9 1.3872(17)
C8 C13 1.4115(16)
C2 C3 1.3918(16)
C2 C1 1.4081(17)
C2 H2 0.9500
C6 C5 1.3903(18)
C6 C1 1.4013(17)
C6 H6 0.9500
C11 C10 1.3937(18)
C11 C12 1.3945(17)
C11 H11 0.9500
C13 C12 1.3870(16)
C12 H12 0.9500
C1 B1 1.5527(18)
C9 C10 1.3933(19)
C9 H9 0.9500
C4 C5 1.3864(19)
C4 C3 1.3921(18)
C4 H4 0.9500
C5 H5 0.9500
C10 H10 0.9500
C7 H7A 0.9800
C7 H7B 0.9800
C7 H7C 0.9800

loop_
_geom_hbond_atom_site_label_D
_geom_hbond_atom_site_label_H
_geom_hbond_atom_site_label_A
_geom_hbond_site_symmetry_A
_geom_hbond_distance_DH
_geom_hbond_distance_HA
_geom_hbond_distance_DA
_geom_hbond_angle_DHA
_geom_hbond_publ_flag
N2 H102 O001 3_557 0.89(2) 2.40(2) 3.201(2) 151(2) yes

loop_
_geom_torsion_atom_site_label_1
_geom_torsion_atom_site_label_2
_geom_torsion_atom_site_label_3
_geom_torsion_atom_site_label_4
_geom_torsion
B1 N2 C8 C9 -178.52(13)
B1 N2 C8 C13 0.68(13)
B1 N1 C13 C12 178.50(13)
B1 N1 C13 C8 -0.17(14)
C9 C8 C13 C12 0.17(18)
N2 C8 C13 C12 -179.14(11)
C9 C8 C13 N1 178.99(10)
N2 C8 C13 N1 -0.32(13)
N1 C13 C12 C11 -178.02(12)
C8 C13 C12 C11 0.50(18)
C10 C11 C12 C13 -0.65(18)
C5 C6 C1 C2 -0.88(19)
C5 C6 C1 B1 174.46(12)
C3 C2 C1 C6 1.48(18)
C3 C2 C1 B1 -173.75(12)
N2 C8 C9 C10 178.44(12)
C13 C8 C9 C10 -0.68(17)
C7 O001 C3 C2 3.95(18)
C7 O001 C3 C4 -176.53(12)
C1 C2 C3 O001 178.47(12)
C1 C2 C3 C4 -1.02(18)
C5 C4 C3 O001 -179.61(12)
C5 C4 C3 C2 -0.07(19)
C3 C4 C5 C6 0.7(2)
C1 C6 C5 C4 -0.2(2)
C8 C9 C10 C11 0.53(18)
C12 C11 C10 C9 0.14(19)
C13 N1 B1 N2 0.57(13)
C13 N1 B1 C1 -176.89(11)
C8 N2 B1 N1 -0.76(13)
C8 N2 B1 C1 176.55(12)
C6 C1 B1 N1 -19.86(19)
C2 C1 B1 N1 155.33(12)
C6 C1 B1 N2 163.32(12)
C2 C1 B1 N2 -21.5(2)

loop_
_cod_related_entry_id
_cod_related_entry_database
_cod_related_entry_code
1 ChemSpider 30657897
